data_7201613
loop_
_publ_author_name
'Che, Guang-Bo'
'Liu, Chun-Bo'
'Liu, Bo'
'Wang, Qing-Wei'
'Xu, Zhan-Lin'

_publ_section_title
;
 Syntheses, structures and photoluminescence of a series of
 metal-organic complexes with 1,3,5-benzenetricarboxylate and
 pyrazino[2,3-f][1,10]-phenanthroline ligands
;
_journal_issue 2
_journal_name_full CrystEngComm
_journal_page_first 184
_journal_paper_doi 10.1039/b712015j
_journal_volume 10
_journal_year 2008
_chemical_formula_moiety 'C23 H14 Mn N4 O7'
_chemical_formula_sum 'C23 H14 Mn N4 O7'
_chemical_formula_weight 513.32
_chemical_name_systematic
;
?
;
_space_group_IT_number 61
_symmetry_cell_setting orthorhombic
_symmetry_space_group_name_Hall '-P 2ac 2ab'
_symmetry_space_group_name_H-M 'P b c a'
_atom_sites_solution_hydrogens geom
_atom_sites_solution_primary direct
_atom_sites_solution_secondary difmap
_audit_creation_method SHELXL-97
_cell_angle_alpha 90.00
_cell_angle_beta 90.00
_cell_angle_gamma 90.00
_cell_formula_units_Z 8
_cell_length_a 16.160(5)
_cell_length_b 13.073(4)
_cell_length_c 18.365(5)
_cell_measurement_reflns_used 3836
_cell_measurement_temperature 293(2)
_cell_measurement_theta_max 26.1
_cell_measurement_theta_min 3.01
_cell_volume 3880(2)
_computing_cell_refinement 'SMART (Bruker, 1998)'
_computing_data_collection 'SMART (Bruker, 1998)'
_computing_data_reduction 'SAINT (Bruker, 1998)'
_computing_molecular_graphics 'SHELXTL (Bruker, 1998)'
_computing_publication_material 'SHELXTL (Bruker, 1998)'
_computing_structure_refinement 'SHELXL97 (Sheldrick, 1997)'
_computing_structure_solution 'SHELXS97 (Sheldrick, 1997)'
_diffrn_ambient_temperature 293(2)
_diffrn_detector_area_resol_mean 10.0
_diffrn_measured_fraction_theta_full 1.000
_diffrn_measured_fraction_theta_max 0.996
_diffrn_measurement_device_type 'Bruker APEX CCD area detector'
_diffrn_measurement_method '\f and \w scans'
_diffrn_radiation_monochromator graphite
_diffrn_radiation_source 'fine-focus sealed tube'
_diffrn_radiation_type MoK\a
_diffrn_radiation_wavelength 0.71073
_diffrn_reflns_av_R_equivalents 0.0580
_diffrn_reflns_av_sigmaI/netI 0.0422
_diffrn_reflns_limit_h_max 17
_diffrn_reflns_limit_h_min -19
_diffrn_reflns_limit_k_max 8
_diffrn_reflns_limit_k_min -16
_diffrn_reflns_limit_l_max 22
_diffrn_reflns_limit_l_min -22
_diffrn_reflns_number 19795
_diffrn_reflns_theta_full 25.00
_diffrn_reflns_theta_max 26.10
_diffrn_reflns_theta_min 2.22
_diffrn_standards_decay_% 0
_diffrn_standards_interval_count 0
_diffrn_standards_number 0
_exptl_absorpt_coefficient_mu 0.742
_exptl_absorpt_correction_T_max 0.868
_exptl_absorpt_correction_T_min 0.778
_exptl_absorpt_correction_type multi-scan
_exptl_absorpt_process_details '(SAINT; Bruker, 1998)'
_exptl_crystal_colour 'pale yellow'
_exptl_crystal_density_diffrn 1.758
_exptl_crystal_density_method 'not measured'
_exptl_crystal_description block
_exptl_crystal_F_000 2088
_exptl_crystal_size_max 0.33
_exptl_crystal_size_mid 0.21
_exptl_crystal_size_min 0.19
_refine_diff_density_max 0.273
_refine_diff_density_min -0.433
_refine_diff_density_rms 0.061
_refine_ls_extinction_method none
_refine_ls_goodness_of_fit_ref 1.024
_refine_ls_hydrogen_treatment mixed
_refine_ls_matrix_type full
_refine_ls_number_parameters 325
_refine_ls_number_reflns 3836
_refine_ls_number_restraints 3
_refine_ls_restrained_S_all 1.024
_refine_ls_R_factor_all 0.0647
_refine_ls_R_factor_gt 0.0406
_refine_ls_shift/su_max 0.003
_refine_ls_shift/su_mean 0.000
_refine_ls_structure_factor_coef Fsqd
_refine_ls_weighting_details 'calc w=1/[\s^2^(Fo^2^)+(0.0511P)^2^+0.7301P] where P=(Fo^2^+2Fc^2^)/3'
_refine_ls_weighting_scheme calc
_refine_ls_wR_factor_gt 0.0961
_refine_ls_wR_factor_ref 0.1076
_reflns_number_gt 2721
_reflns_number_total 3836
_reflns_threshold_expression I>2\s(I)
_cod_data_source_file b712015j.txt
_cod_data_source_block compound-2
_cod_original_cell_volume 3879.9(19)
_cod_original_sg_symbol_Hall '-P 2ac 2ab '
_cod_original_sg_symbol_H-M Pbca
_cod_database_code 7201613

loop_
_symmetry_equiv_pos_as_xyz
'x, y, z'
'-x+1/2, -y, z+1/2'
'x+1/2, -y+1/2, -z'
'-x, y+1/2, -z+1/2'
'-x, -y, -z'
'x-1/2, y, -z-1/2'
'-x-1/2, y-1/2, z'
'x, -y-1/2, z-1/2'

loop_
_atom_site_label
_atom_site_type_symbol
_atom_site_fract_x
_atom_site_fract_y
_atom_site_fract_z
_atom_site_U_iso_or_equiv
_atom_site_adp_type
_atom_site_occupancy
_atom_site_symmetry_multiplicity
_atom_site_calc_flag
_atom_site_refinement_flags
_atom_site_disorder_assembly
_atom_site_disorder_group
C1 C 0.55175(16) 0.0690(2) 0.15495(15) 0.0305(6) Uani 1 1 d . . .
C2 C 0.46389(15) 0.0679(2) 0.12922(14) 0.0259(6) Uani 1 1 d . . .
C3 C 0.40161(15) 0.0531(2) 0.17983(14) 0.0274(6) Uani 1 1 d . . .
H3 H 0.4155 0.0400 0.2281 0.033 Uiso 1 1 calc R . .
C4 C 0.31892(14) 0.05741(19) 0.16006(14) 0.0238(6) Uani 1 1 d . . .
C5 C 0.25487(15) 0.0499(2) 0.21917(14) 0.0269(6) Uani 1 1 d . . .
C6 C 0.29835(15) 0.07117(19) 0.08709(13) 0.0239(6) Uani 1 1 d . . .
H6 H 0.2431 0.0710 0.0730 0.029 Uiso 1 1 calc R . .
C7 C 0.36016(15) 0.08528(19) 0.03501(13) 0.0249(6) Uani 1 1 d . . .
C8 C 0.33830(17) 0.1037(2) -0.04393(14) 0.0312(6) Uani 1 1 d . . .
C9 C 0.44263(15) 0.0853(2) 0.05684(14) 0.0270(6) Uani 1 1 d . . .
H9 H 0.4840 0.0970 0.0227 0.032 Uiso 1 1 calc R . .
C10 C 0.66471(17) 0.1731(2) -0.03792(16) 0.0377(7) Uani 1 1 d . . .
H10 H 0.6155 0.1730 -0.0117 0.045 Uiso 1 1 calc R . .
C11 C 0.66142(18) 0.1964(2) -0.11201(15) 0.0396(7) Uani 1 1 d . . .
H11 H 0.6113 0.2113 -0.1345 0.048 Uiso 1 1 calc R . .
C12 C 0.73417(18) 0.1966(2) -0.15115(16) 0.0372(7) Uani 1 1 d . . .
H12 H 0.7337 0.2105 -0.2008 0.045 Uiso 1 1 calc R . .
C13 C 0.80851(17) 0.1758(2) -0.11571(14) 0.0308(6) Uani 1 1 d . . .
C14 C 0.80579(16) 0.1530(2) -0.04123(14) 0.0287(6) Uani 1 1 d . . .
C15 C 0.88144(16) 0.1323(2) -0.00150(14) 0.0276(6) Uani 1 1 d . . .
C16 C 0.94319(18) 0.0893(2) 0.10724(15) 0.0360(7) Uani 1 1 d . . .
H16 H 0.9388 0.0705 0.1559 0.043 Uiso 1 1 calc R . .
C17 C 1.02167(17) 0.1006(2) 0.07755(16) 0.0364(7) Uani 1 1 d . . .
H17 H 1.0684 0.0913 0.1063 0.044 Uiso 1 1 calc R . .
C18 C 1.02945(17) 0.1252(2) 0.00590(15) 0.0349(7) Uani 1 1 d . . .
H18 H 1.0816 0.1314 -0.0151 0.042 Uiso 1 1 calc R . .
C19 C 0.95835(16) 0.1409(2) -0.03577(14) 0.0300(6) Uani 1 1 d . . .
C20 C 0.96115(17) 0.1628(2) -0.11383(14) 0.0322(6) Uani 1 1 d . . .
C21 C 0.88734(17) 0.1779(2) -0.15276(14) 0.0310(6) Uani 1 1 d . . .
C22 C 0.9624(2) 0.1965(3) -0.25638(17) 0.0492(8) Uani 1 1 d . . .
H24 H 0.9660 0.2059 -0.3065 0.059 Uiso 1 1 calc R . .
C23 C 1.0349(2) 0.1840(3) -0.21711(17) 0.0499(9) Uani 1 1 d . . .
H25 H 1.0851 0.1877 -0.2417 0.060 Uiso 1 1 calc R . .
N1 N 0.73405(13) 0.15125(17) -0.00287(12) 0.0312(5) Uani 1 1 d . . .
N2 N 0.87398(13) 0.10417(18) 0.06957(11) 0.0314(5) Uani 1 1 d . . .
N3 N 0.88875(15) 0.1956(2) -0.22572(13) 0.0405(6) Uani 1 1 d . . .
N4 N 1.03580(15) 0.1669(2) -0.14624(13) 0.0427(6) Uani 1 1 d . . .
O1 O 0.56075(11) 0.04767(18) 0.22212(11) 0.0487(6) Uani 1 1 d . . .
O2 O 0.60803(11) 0.09216(16) 0.11281(10) 0.0378(5) Uani 1 1 d . . .
O1W O 0.74340(14) 0.24556(17) 0.15753(12) 0.0490(6) Uani 1 1 d D . .
HW11 H 0.7087(15) 0.280(2) 0.137(2) 0.073 Uiso 1 1 d D . .
HW12 H 0.7871(13) 0.277(2) 0.163(2) 0.073 Uiso 1 1 d D . .
O3 O 0.38788(15) 0.15141(18) -0.08174(11) 0.0563(7) Uani 1 1 d . . .
O4 O 0.26933(12) 0.06707(15) -0.06584(10) 0.0376(5) Uani 1 1 d . . .
O5 O 0.18021(11) 0.05931(17) 0.19911(10) 0.0413(6) Uani 1 1 d . . .
H5 H 0.124(2) 0.056(2) 0.2454(18) 0.062 Uiso 1 1 d . . .
O6 O 0.27809(11) 0.03776(17) 0.28246(10) 0.0385(5) Uani 1 1 d . . .
Mn1 Mn 0.74166(2) 0.08336(3) 0.11122(2) 0.03069(15) Uani 1 1 d . . .

loop_
_atom_site_aniso_label
_atom_site_aniso_U_11
_atom_site_aniso_U_22
_atom_site_aniso_U_33
_atom_site_aniso_U_23
_atom_site_aniso_U_13
_atom_site_aniso_U_12
C1 0.0240(14) 0.0370(17) 0.0304(16) -0.0057(12) 0.0009(12) 0.0027(12)
C2 0.0193(13) 0.0333(16) 0.0249(14) -0.0024(11) -0.0002(10) -0.0010(11)
C3 0.0250(14) 0.0396(17) 0.0177(13) -0.0014(12) -0.0011(10) 0.0008(12)
C4 0.0190(13) 0.0308(15) 0.0216(13) -0.0009(11) -0.0005(10) -0.0001(11)
C5 0.0237(14) 0.0338(15) 0.0230(14) -0.0009(12) 0.0019(11) -0.0005(11)
C6 0.0179(12) 0.0321(15) 0.0218(13) -0.0019(11) -0.0035(10) -0.0002(11)
C7 0.0265(13) 0.0288(14) 0.0193(13) 0.0001(11) 0.0008(10) -0.0009(12)
C8 0.0382(17) 0.0347(16) 0.0206(14) -0.0033(12) -0.0026(12) 0.0057(13)
C9 0.0211(13) 0.0367(15) 0.0231(14) -0.0018(12) 0.0057(10) -0.0005(12)
C10 0.0302(15) 0.0438(18) 0.0392(18) 0.0022(14) -0.0009(13) 0.0055(13)
C11 0.0401(17) 0.0445(18) 0.0343(17) 0.0020(14) -0.0106(14) 0.0069(14)
C12 0.0475(18) 0.0401(18) 0.0240(15) 0.0005(13) -0.0071(13) -0.0002(14)
C13 0.0383(16) 0.0309(16) 0.0231(14) -0.0019(12) 0.0005(12) -0.0027(12)
C14 0.0328(16) 0.0286(15) 0.0249(14) 0.0010(11) 0.0000(12) -0.0013(12)
C15 0.0312(15) 0.0306(15) 0.0211(14) -0.0009(12) 0.0013(11) -0.0026(12)
C16 0.0370(16) 0.0475(18) 0.0235(15) 0.0025(13) -0.0024(12) -0.0031(14)
C17 0.0293(15) 0.0457(19) 0.0342(16) -0.0017(14) -0.0070(12) -0.0023(13)
C18 0.0267(15) 0.0424(18) 0.0357(17) -0.0025(14) 0.0033(12) -0.0033(13)
C19 0.0333(15) 0.0298(16) 0.0269(15) -0.0011(12) 0.0018(12) -0.0014(12)
C20 0.0370(16) 0.0330(16) 0.0267(15) -0.0010(12) 0.0058(12) -0.0054(13)
C21 0.0406(17) 0.0311(16) 0.0214(14) -0.0025(12) 0.0014(12) -0.0045(13)
C22 0.064(2) 0.059(2) 0.0248(16) 0.0017(15) 0.0108(15) -0.0071(18)
C23 0.050(2) 0.068(2) 0.0320(18) -0.0008(16) 0.0149(15) -0.0075(17)
N1 0.0270(12) 0.0407(14) 0.0258(12) 0.0025(10) 0.0015(9) 0.0019(10)
N2 0.0319(13) 0.0431(15) 0.0192(12) 0.0031(10) 0.0011(9) -0.0004(11)
N3 0.0490(15) 0.0471(16) 0.0253(13) 0.0005(11) 0.0055(11) -0.0053(13)
N4 0.0411(15) 0.0546(17) 0.0322(14) 0.0006(12) 0.0102(12) -0.0065(12)
O1 0.0227(10) 0.0916(18) 0.0317(12) 0.0053(11) -0.0083(9) -0.0050(10)
O2 0.0187(9) 0.0566(14) 0.0381(12) 0.0008(10) 0.0029(8) -0.0006(9)
O1W 0.0524(14) 0.0513(15) 0.0434(14) 0.0012(11) 0.0059(11) -0.0034(12)
O3 0.0746(16) 0.0680(17) 0.0262(12) 0.0089(11) 0.0030(11) -0.0242(13)
O4 0.0368(11) 0.0499(13) 0.0260(11) -0.0062(9) -0.0118(8) 0.0070(9)
O5 0.0184(10) 0.0774(17) 0.0282(11) 0.0025(10) 0.0035(8) 0.0005(9)
O6 0.0313(11) 0.0661(14) 0.0182(10) 0.0015(9) 0.0029(8) 0.0035(10)
Mn1 0.0228(2) 0.0490(3) 0.0202(2) 0.00091(19) 0.00196(16) -0.00179(19)

loop_
_atom_type_symbol
_atom_type_description
_atom_type_scat_dispersion_real
_atom_type_scat_dispersion_imag
_atom_type_scat_source
C C 0.0033 0.0016 'International Tables Vol C Tables 4.2.6.8 and 6.1.1.4'
H H 0.0000 0.0000 'International Tables Vol C Tables 4.2.6.8 and 6.1.1.4'
N N 0.0061 0.0033 'International Tables Vol C Tables 4.2.6.8 and 6.1.1.4'
O O 0.0106 0.0060 'International Tables Vol C Tables 4.2.6.8 and 6.1.1.4'
Mn Mn 0.3368 0.7283 'International Tables Vol C Tables 4.2.6.8 and 6.1.1.4'

loop_
_geom_angle_atom_site_label_1
_geom_angle_atom_site_label_2
_geom_angle_atom_site_label_3
_geom_angle
_geom_angle_site_symmetry_1
_geom_angle_site_symmetry_3
_geom_angle_publ_flag
O2 C1 O1 125.3(2) . . ?
O2 C1 C2 120.3(2) . . ?
O1 C1 C2 114.4(2) . . ?
C3 C2 C9 119.0(2) . . ?
C3 C2 C1 118.6(2) . . ?
C9 C2 C1 122.3(2) . . ?
C2 C3 C4 121.3(2) . . ?
C2 C3 H3 119.3 . . ?
C4 C3 H3 119.3 . . ?
C3 C4 C6 119.2(2) . . ?
C3 C4 C5 118.2(2) . . ?
C6 C4 C5 122.6(2) . . ?
O6 C5 O5 125.2(2) . . ?
O6 C5 C4 118.7(2) . . ?
O5 C5 C4 116.1(2) . . ?
C4 C6 C7 120.4(2) . . ?
C4 C6 H6 119.8 . . ?
C7 C6 H6 119.8 . . ?
C9 C7 C6 119.2(2) . . ?
C9 C7 C8 120.0(2) . . ?
C6 C7 C8 120.7(2) . . ?
O3 C8 O4 125.5(3) . . ?
O3 C8 C7 118.0(3) . . ?
O4 C8 C7 116.5(2) . . ?
C2 C9 C7 120.8(2) . . ?
C2 C9 H9 119.6 . . ?
C7 C9 H9 119.6 . . ?
N1 C10 C11 123.6(3) . . ?
N1 C10 H10 118.2 . . ?
C11 C10 H10 118.2 . . ?
C12 C11 C10 118.5(3) . . ?
C12 C11 H11 120.8 . . ?
C10 C11 H11 120.8 . . ?
C11 C12 C13 119.5(3) . . ?
C11 C12 H12 120.3 . . ?
C13 C12 H12 120.3 . . ?
C12 C13 C14 118.1(2) . . ?
C12 C13 C21 122.5(3) . . ?
C14 C13 C21 119.5(2) . . ?
N1 C14 C13 122.5(2) . . ?
N1 C14 C15 117.1(2) . . ?
C13 C14 C15 120.3(2) . . ?
N2 C15 C19 122.2(2) . . ?
N2 C15 C14 117.3(2) . . ?
C19 C15 C14 120.5(2) . . ?
N2 C16 C17 123.3(3) . . ?
N2 C16 H16 118.4 . . ?
C17 C16 H16 118.4 . . ?
C18 C17 C16 119.3(3) . . ?
C18 C17 H17 120.4 . . ?
C16 C17 H17 120.4 . . ?
C17 C18 C19 119.3(3) . . ?
C17 C18 H18 120.4 . . ?
C19 C18 H18 120.4 . . ?
C18 C19 C15 118.2(2) . . ?
C18 C19 C20 122.7(2) . . ?
C15 C19 C20 119.0(2) . . ?
N4 C20 C21 122.0(3) . . ?
N4 C20 C19 118.0(3) . . ?
C21 C20 C19 120.0(2) . . ?
N3 C21 C20 120.7(3) . . ?
N3 C21 C13 118.8(2) . . ?
C20 C21 C13 120.4(2) . . ?
N3 C22 C23 122.7(3) . . ?
N3 C22 H24 118.6 . . ?
C23 C22 H24 118.6 . . ?
N4 C23 C22 122.8(3) . . ?
N4 C23 H25 118.6 . . ?
C22 C23 H25 118.6 . . ?
C10 N1 C14 117.9(2) . . ?
C10 N1 Mn1 125.24(19) . . ?
C14 N1 Mn1 115.97(17) . . ?
C16 N2 C15 117.6(2) . . ?
C16 N2 Mn1 126.53(18) . . ?
C15 N2 Mn1 115.82(17) . . ?
C22 N3 C21 116.0(3) . . ?
C23 N4 C20 115.6(3) . . ?
C1 O2 Mn1 137.09(18) . . ?
Mn1 O1W HW11 110(3) . . ?
Mn1 O1W HW12 121(3) . . ?
HW11 O1W HW12 112(3) . . ?
C8 O4 Mn1 122.55(17) . 5_655 ?
C5 O5 H5 119.4(15) . . ?
C5 O6 Mn1 138.31(18) . 6_556 ?
O6 Mn1 O4 97.05(8) 6_656 5_655 ?
O6 Mn1 O2 106.21(7) 6_656 . ?
O4 Mn1 O2 88.36(7) 5_655 . ?
O6 Mn1 N1 165.74(8) 6_656 . ?
O4 Mn1 N1 89.74(8) 5_655 . ?
O2 Mn1 N1 86.43(7) . . ?
O6 Mn1 O1W 85.12(8) 6_656 . ?
O4 Mn1 O1W 175.80(8) 5_655 . ?
O2 Mn1 O1W 87.58(8) . . ?
N1 Mn1 O1W 88.94(8) . . ?
O6 Mn1 N2 94.68(7) 6_656 . ?
O4 Mn1 N2 93.24(8) 5_655 . ?
O2 Mn1 N2 158.70(8) . . ?
N1 Mn1 N2 72.35(8) . . ?
O1W Mn1 N2 90.15(8) . . ?

loop_
_geom_bond_atom_site_label_1
_geom_bond_atom_site_label_2
_geom_bond_distance
_geom_bond_site_symmetry_2
_geom_bond_publ_flag
C1 O2 1.232(3) . ?
C1 O1 1.273(3) . ?
C1 C2 1.496(3) . ?
C2 C3 1.383(3) . ?
C2 C9 1.392(3) . ?
C3 C4 1.386(3) . ?
C3 H3 0.9300 . ?
C4 C6 1.392(4) . ?
C4 C5 1.503(3) . ?
C5 O6 1.232(3) . ?
C5 O5 1.268(3) . ?
C6 C7 1.395(3) . ?
C6 H6 0.9300 . ?
C7 C9 1.392(3) . ?
C7 C8 1.511(4) . ?
C8 O3 1.231(3) . ?
C8 O4 1.278(3) . ?
C9 H9 0.9300 . ?
C10 N1 1.323(3) . ?
C10 C11 1.395(4) . ?
C10 H10 0.9300 . ?
C11 C12 1.378(4) . ?
C11 H11 0.9300 . ?
C12 C13 1.393(4) . ?
C12 H12 0.9300 . ?
C13 C14 1.401(4) . ?
C13 C21 1.444(4) . ?
C14 N1 1.357(3) . ?
C14 C15 1.449(4) . ?
C15 N2 1.361(3) . ?
C15 C19 1.398(4) . ?
C16 N2 1.329(3) . ?
C16 C17 1.388(4) . ?
C16 H16 0.9300 . ?
C17 C18 1.360(4) . ?
C17 H17 0.9300 . ?
C18 C19 1.396(4) . ?
C18 H18 0.9300 . ?
C19 C20 1.463(4) . ?
C20 N4 1.346(3) . ?
C20 C21 1.404(4) . ?
C21 N3 1.360(3) . ?
C22 N3 1.317(4) . ?
C22 C23 1.385(5) . ?
C22 H24 0.9300 . ?
C23 N4 1.321(4) . ?
C23 H25 0.9300 . ?
N1 Mn1 2.279(2) . ?
N2 Mn1 2.287(2) . ?
O2 Mn1 2.1628(19) . ?
O1W Mn1 2.285(2) . ?
O1W HW11 0.810(17) . ?
O1W HW12 0.823(17) . ?
O4 Mn1 2.143(2) 5_655 ?
O5 H5 1.24(3) . ?
O6 Mn1 2.1247(19) 6_556 ?
Mn1 O6 2.1247(19) 6_656 ?
Mn1 O4 2.143(2) 5_655 ?
